data_7247461
loop_
_publ_author_name
'Smernik, Josephine F.'
'Gimeno-Fonquernie, Pol'
'Albalad, Jorge'
'Jones, Tyla S.'
'Young, Rosemary J.'
'Champness, Neil R.'
'Doonan, Christian J.'
'Evans, Jack D.'
'Sumby, Christopher J.'

_publ_section_title
;
 Understanding the structural landscape of Mn-based MOFs formed with
 hinged pyrazole carboxylate linkers
;
_journal_issue 47
_journal_name_full CrystEngComm
_journal_page_first 6539
_journal_page_last 6548
_journal_paper_doi 10.1039/D3CE00881A
_journal_volume 25
_journal_year 2023
_chemical_formula_moiety 'C21 H13 Mn N4 O4, 0.833(C3 H7 N O)'
_chemical_formula_sum 'C23.5 H18.83 Mn N4.83 O4.83'
_chemical_formula_weight 501.22
_space_group_crystal_system monoclinic
_space_group_IT_number 15
_space_group_name_Hall '-C 2yc'
_space_group_name_H-M_alt 'C 1 2/c 1'
_atom_sites_solution_hydrogens geom
_atom_sites_solution_primary dual
_audit_creation_date 2022-06-08
_audit_creation_method
;
Olex2 1.3
(compiled 2020.11.12 svn.r5f609507 for OlexSys, GUI svn.r6408)
;
_audit_update_record
;
2022-11-23 deposited with the CCDC.	2023-09-27 downloaded from the CCDC.
;
_cell_angle_alpha 90
_cell_angle_beta 114.461(4)
_cell_angle_gamma 90
_cell_formula_units_Z 8
_cell_length_a 23.2881(7)
_cell_length_b 10.4868(2)
_cell_length_c 24.8587(8)
_cell_measurement_reflns_used 11149
_cell_measurement_temperature 100(2)
_cell_measurement_theta_max 76.3910
_cell_measurement_theta_min 3.9000
_cell_volume 5526.0(3)
_computing_cell_refinement 'CrysAlisPro 1.171.42.54a (Rigaku OD, 2022)'
_computing_data_collection 'CrysAlisPro 1.171.42.54a (Rigaku OD, 2022)'
_computing_data_reduction 'CrysAlisPro 1.171.42.54a (Rigaku OD, 2022)'
_computing_molecular_graphics 'Olex2 1.3 (Dolomanov et al., 2009)'
_computing_publication_material 'Olex2 1.3 (Dolomanov et al., 2009)'
_computing_structure_refinement 'SHELXL 2018/3 (Sheldrick, 2015)'
_computing_structure_solution 'SHELXT  (Sheldrick, 2015)'
_diffrn_ambient_environment N~2~
_diffrn_ambient_temperature 100(2)
_diffrn_detector 'Hybrid Pixel Array Detector'
_diffrn_detector_area_resol_mean 10.0000
_diffrn_detector_type HyPix
_diffrn_measured_fraction_theta_full 0.998
_diffrn_measured_fraction_theta_max 0.956
_diffrn_measurement_details
;
List of Runs (angles in degrees, time in seconds):

  # Type    Start    End  Width  t~exp~   \w     \q     \k     \f   Frames
#--------------------------------------------------------------------------
  1  \w   -121.00 -39.00   0.50    4.76    --  -48.52 -35.00-173.00  164
  2  \w    -37.00  24.00   0.50    4.76    --  -48.52  35.00 -16.00  122
  3  \w     39.00 121.00   0.50    4.76    --   48.52  35.00 -16.00  164
  4  \w    -24.00  35.00   0.50    4.76    --   48.52 -35.00-173.00  118
  5  \w   -163.00 -79.00   0.50   19.03    --  -90.00 -35.00-173.00  168
  6  \w     96.00 178.00   0.50   19.03    --  106.92  35.00 -16.00  164
  7  \w    -17.00  26.00   0.50    4.76    --  -48.52  19.00 120.00   86
  8  \w   -120.00 -94.00   0.50    4.76    --  -48.52-125.00   0.00   52
  9  \w    -17.00  26.00   0.50    4.76    --  -48.52  19.00-120.00   86
 10  \w    -24.00  39.00   0.50    4.76    --   48.52 -38.00  60.00  126
 11  \w   -161.00-110.00   0.50   19.03    --  -90.00 -77.00 120.00  102
 12  \w    -85.00 -18.00   0.50   19.03    --  -90.00 125.00  60.00  134
 13  \w    -68.00 -18.00   0.50   19.03    --  -90.00  57.00  90.00  100
 14  \w   -161.00-106.00   0.50   19.03    --  -90.00 -99.00 -30.00  110
 15  \w     35.00 111.00   0.50   19.03    --  106.92-125.00  90.00  152
 16  \w     35.00 106.00   0.50   19.03    --  106.92 -99.00   0.00  142
 17  \w     35.00  66.00   0.50   19.03    --  106.92 -57.00  90.00   62
 18  \w     95.00 178.00   0.50   19.03    --  106.92 125.00-180.00  166
 19  \w     35.00  66.00   0.50   19.03    --  106.92 -57.00-150.00   62
 20  \w     35.00  66.00   0.50   19.03    --  106.92 -57.00 -30.00   62
 21  \w    118.00 173.00   0.50   19.03    --  106.92  57.00  60.00  110
 22  \w     36.00  62.00   0.50   19.03    --  106.92 -57.00-120.00   52
 23  \w     35.00  66.00   0.50   19.03    --  106.92 -57.00 150.00   62
 24  \w    110.00 178.00   0.50   19.03    --  106.92  38.00  30.00  136
 25  \w     35.00  60.00   0.50   19.03    --  106.92 -57.00 -60.00   50
 26  \w     38.00  65.00   0.50   19.03    --  106.92 -57.00 -90.00   54
;
_diffrn_measurement_device 'four-circle diffractometer'
_diffrn_measurement_device_type 'XtaLAB Synergy, Dualflex, HyPix'
_diffrn_measurement_method '\w scans'
_diffrn_orient_matrix_type 'CrysAlisPro convention (1999,Acta A55,543-557)'
_diffrn_orient_matrix_UB_11 -0.0154517000
_diffrn_orient_matrix_UB_12 -0.0042304000
_diffrn_orient_matrix_UB_13 -0.0665576000
_diffrn_orient_matrix_UB_21 0.0636551000
_diffrn_orient_matrix_UB_22 -0.0660704000
_diffrn_orient_matrix_UB_23 0.0137822000
_diffrn_orient_matrix_UB_31 -0.0315118000
_diffrn_orient_matrix_UB_32 -0.1310544000
_diffrn_orient_matrix_UB_33 -0.0047283000
_diffrn_radiation_monochromator mirror
_diffrn_radiation_probe x-ray
_diffrn_radiation_type 'Cu K\a'
_diffrn_radiation_wavelength 1.54184
_diffrn_reflns_av_R_equivalents 0.0416
_diffrn_reflns_av_unetI/netI 0.0267
_diffrn_reflns_Laue_measured_fraction_full 0.998
_diffrn_reflns_Laue_measured_fraction_max 0.956
_diffrn_reflns_limit_h_max 27
_diffrn_reflns_limit_h_min -29
_diffrn_reflns_limit_k_max 10
_diffrn_reflns_limit_k_min -13
_diffrn_reflns_limit_l_max 31
_diffrn_reflns_limit_l_min -30
_diffrn_reflns_number 26454
_diffrn_reflns_point_group_measured_fraction_full 0.998
_diffrn_reflns_point_group_measured_fraction_max 0.956
_diffrn_reflns_theta_full 67.684
_diffrn_reflns_theta_max 77.511
_diffrn_reflns_theta_min 3.907
_diffrn_source 'micro-focus sealed X-ray tube'
_diffrn_source_type 'PhotonJet (Cu) X-ray Source'
_exptl_absorpt_coefficient_mu 4.247
_exptl_absorpt_correction_T_max 1.00000
_exptl_absorpt_correction_T_min 0.72022
_exptl_absorpt_correction_type multi-scan
_exptl_absorpt_process_details
;
CrysAlisPro 1.171.42.54a (Rigaku Oxford Diffraction, 2022)
Empirical absorption correction using spherical harmonics,
implemented in SCALE3 ABSPACK scaling algorithm.
;
_exptl_crystal_colour 'clear colourless'
_exptl_crystal_colour_lustre clear
_exptl_crystal_colour_primary colourless
_exptl_crystal_density_diffrn 1.205
_exptl_crystal_description block
_exptl_crystal_F_000 2059
_exptl_crystal_size_max 0.134
_exptl_crystal_size_mid 0.094
_exptl_crystal_size_min 0.039
_refine_diff_density_max 1.111
_refine_diff_density_min -0.739
_refine_diff_density_rms 0.179
_refine_ls_extinction_method none
_refine_ls_goodness_of_fit_ref 1.040
_refine_ls_hydrogen_treatment constr
_refine_ls_matrix_type full
_refine_ls_number_parameters 363
_refine_ls_number_reflns 5632
_refine_ls_number_restraints 96
_refine_ls_restrained_S_all 1.034
_refine_ls_R_factor_all 0.0939
_refine_ls_R_factor_gt 0.0825
_refine_ls_shift/su_max 0.001
_refine_ls_shift/su_mean 0.000
_refine_ls_structure_factor_coef Fsqd
_refine_ls_weighting_details 'w=1/[\s^2^(Fo^2^)+(0.1788P)^2^+9.1894P] where P=(Fo^2^+2Fc^2^)/3'
_refine_ls_weighting_scheme calc
_refine_ls_wR_factor_gt 0.2457
_refine_ls_wR_factor_ref 0.2577
_reflns_Friedel_coverage 0.000
_reflns_number_gt 4617
_reflns_number_total 5632
_reflns_threshold_expression 'I > 2\s(I)'
_cod_data_source_file d3ce00881a2.cif
_cod_data_source_block mn_pl8_auto
_cod_depositor_comments 'Adding full bibliography for 7247455--7247462.cif.'
_cod_original_formula_sum 'C23.50 H18.83 Mn N4.83 O4.83'
_cod_database_code 7247461
_shelx_shelxl_version_number 2018/3
_chemical_oxdiff_formula 'C11 H10 N O'
_chemical_oxdiff_usercomment DMF
_shelx_space_group_comment
;
The symmetry employed for this shelxl refinement is uniquely defined
by the following loop, which should always be used as a source of
symmetry information in preference to the above space-group names.
They are only intended as comments.
;
_reflns_odcompleteness_completeness 99.89
_reflns_odcompleteness_iscentric 1
_reflns_odcompleteness_theta 66.97
_olex2_refinement_description
;
1. Fixed Uiso
 At 1.2 times of:
  All C(H) groups
 At 1.5 times of:
  All C(H,H,H) groups
2. Uiso/Uaniso restraints and constraints
N40 \\sim C41 \\sim C42 \\sim C43 \\sim O44: within 2A with sigma of 0.04 and
sigma for terminal atoms of 0.08 within 2A
O30 \\sim N31 \\sim C32 \\sim C33 \\sim C34: within 2A with sigma of 0.04 and
sigma for terminal atoms of 0.08 within 2A
3. Rigid body (RIGU) restrains
 N40, C41, C42, C43, O44
 with sigma for 1-2 distances of 0.004 and sigma for 1-3 distances of 0.004
 O30, N31, C32, C33, C34
 with sigma for 1-2 distances of 0.004 and sigma for 1-3 distances of 0.004
4. Others
 Fixed Sof: N40(0.33333) O30(0.5) N31(0.5) C32(0.5) H32(0.5) C33(0.5)
 H33A(0.5) H33B(0.5) H33C(0.5) C34(0.5) H34A(0.5) H34B(0.5) H34C(0.5)
 C41(0.33333) H41A(0.33333) H41B(0.33333) H41C(0.33333) C42(0.33333)
 H42(0.33333) C43(0.33333) H43A(0.33333) H43B(0.33333) H43C(0.33333)
 O44(0.33333)
5.a Ternary CH refined with riding coordinates:
 C24(H24)
5.b Me refined with riding coordinates:
 C41(H41A,H41B,H41C), C43(H43A,H43B,H43C)
5.c Aromatic/amide H refined with riding coordinates:
 C22(H22), C25(H25), C7(H7), C15(H15), C19(H19), C26(H26), C30(H30), C29(H29),
 C16(H16), C27(H27), C4(H4), C2(H2), C32(H32), C42(H42)
5.d Idealised Me refined as rotating group:
 C33(H33A,H33B,H33C), C34(H34A,H34B,H34C)
;
_olex2_submission_special_instructions 'No special instructions were received'
_oxdiff_exptl_absorpt_empirical_details
;
Empirical correction (ABSPACK) includes:
- Absorption correction using spherical harmonics
- Frame scaling
;
_oxdiff_exptl_absorpt_empirical_full_max 1.730
_oxdiff_exptl_absorpt_empirical_full_min 0.747

loop_
_space_group_symop_operation_xyz
'x, y, z'
'-x, y, -z+1/2'
'x+1/2, y+1/2, z'
'-x+1/2, y+1/2, -z+1/2'
'-x, -y, -z'
'x, -y, z-1/2'
'-x+1/2, -y+1/2, -z'
'x+1/2, -y+1/2, z-1/2'

loop_
_atom_site_label
_atom_site_type_symbol
_atom_site_fract_x
_atom_site_fract_y
_atom_site_fract_z
_atom_site_U_iso_or_equiv
_atom_site_adp_type
_atom_site_occupancy
_atom_site_site_symmetry_order
_atom_site_calc_flag
_atom_site_refinement_flags_posn
_atom_site_refinement_flags_adp
_atom_site_refinement_flags_occupancy
_atom_site_disorder_assembly
_atom_site_disorder_group
Mn1 Mn 0.25783(3) 0.57711(6) 0.48202(3) 0.0434(3) Uani 1 1 d . . . . .
O12 O 0.72000(15) 0.6596(3) 0.08744(13) 0.0498(7) Uani 1 1 d . . . . .
O28 O 0.79050(14) 0.5032(3) 0.11683(13) 0.0519(7) Uani 1 1 d . . . . .
O10 O 0.32464(15) 0.6986(4) 0.54321(14) 0.0703(10) Uani 1 1 d . . . . .
O11 O 0.33535(17) 0.9010(4) 0.52527(17) 0.0712(11) Uani 1 1 d . . . . .
N21 N 0.72476(17) 0.6655(3) 0.42878(15) 0.0473(8) Uani 1 1 d . . . . .
N23 N 0.66948(16) 0.7004(3) 0.48969(15) 0.0465(8) Uani 1 1 d . . . . .
N9 N 0.67462(17) 0.5846(3) 0.51513(17) 0.0489(9) Uani 1 1 d . . . . .
N20 N 0.74301(19) 0.5424(4) 0.44165(17) 0.0542(9) Uani 1 1 d . . . . .
C24 C 0.71861(19) 0.7458(4) 0.47278(17) 0.0463(9) Uani 1 1 d . . . . .
H24 H 0.706939 0.833397 0.455831 0.056 Uiso 1 1 calc R U . . .
C5 C 0.5887(2) 0.6902(4) 0.5138(2) 0.0503(10) Uani 1 1 d . . . . .
C22 C 0.7242(2) 0.7023(4) 0.37593(18) 0.0487(9) Uani 1 1 d . . . . .
H22 H 0.713433 0.784302 0.358315 0.058 Uiso 1 1 calc R U . . .
C25 C 0.6193(2) 0.7663(4) 0.4890(2) 0.0513(10) Uani 1 1 d . . . . .
H25 H 0.607271 0.850117 0.474110 0.062 Uiso 1 1 calc R U . . .
C18 C 0.7421(2) 0.5982(4) 0.3531(2) 0.0507(10) Uani 1 1 d . . . . .
C14 C 0.7527(2) 0.5851(4) 0.1858(2) 0.0496(10) Uani 1 1 d . . . . .
C7 C 0.6259(2) 0.5771(4) 0.5300(2) 0.0501(10) Uani 1 1 d . . . . .
H7 H 0.617209 0.505818 0.549033 0.060 Uiso 1 1 calc R U . . .
C6 C 0.4169(2) 0.7621(5) 0.5306(2) 0.0530(10) Uani 1 1 d . . . . .
C13 C 0.7553(2) 0.5826(4) 0.1266(2) 0.0480(10) Uani 1 1 d . . . . .
C17 C 0.7462(2) 0.5918(4) 0.2955(2) 0.0526(10) Uani 1 1 d . . . . .
C3 C 0.5303(2) 0.7145(4) 0.5209(2) 0.0533(10) Uani 1 1 d . . . . .
C8 C 0.3553(2) 0.7879(5) 0.53359(19) 0.0581(12) Uani 1 1 d . . . . .
C15 C 0.7937(2) 0.5135(5) 0.23270(19) 0.0546(10) Uani 1 1 d . . . . .
H15 H 0.824343 0.461331 0.227379 0.065 Uiso 1 1 calc R U . . .
C19 C 0.7538(2) 0.5006(5) 0.3957(2) 0.0583(12) Uani 1 1 d . . . . .
H19 H 0.767448 0.416901 0.392274 0.070 Uiso 1 1 calc R U . . .
C26 C 0.7080(2) 0.6605(5) 0.1939(2) 0.0568(11) Uani 1 1 d . . . . .
H26 H 0.679576 0.710417 0.162208 0.068 Uiso 1 1 calc R U . . .
C30 C 0.4520(2) 0.6558(5) 0.5571(2) 0.0556(11) Uani 1 1 d . . . . .
H30 H 0.437450 0.597855 0.578046 0.067 Uiso 1 1 calc R U . . .
C29 C 0.5090(2) 0.6338(5) 0.5528(2) 0.0542(10) Uani 1 1 d . . . . .
H29 H 0.533707 0.561947 0.572150 0.065 Uiso 1 1 calc R U . . .
C16 C 0.7910(2) 0.5164(5) 0.2873(2) 0.0557(11) Uani 1 1 d . . . . .
H16 H 0.819674 0.466954 0.319118 0.067 Uiso 1 1 calc R U . . .
C27 C 0.7048(3) 0.6630(5) 0.2483(2) 0.0597(12) Uani 1 1 d . . . . .
H27 H 0.673849 0.714413 0.253326 0.072 Uiso 1 1 calc R U . . .
C4 C 0.4372(3) 0.8438(5) 0.4985(3) 0.0697(15) Uani 1 1 d . . . . .
H4 H 0.412546 0.916300 0.479892 0.084 Uiso 1 1 calc R U . . .
C2 C 0.4935(3) 0.8205(5) 0.4934(3) 0.0716(15) Uani 1 1 d . . . . .
H2 H 0.506938 0.876948 0.470993 0.086 Uiso 1 1 calc R U . . .
N40 N 0.5957(5) 0.4297(14) 0.2752(4) 0.063(3) Uani 0.3333 1 d . U P . .
O30 O 0.4223(5) 0.8182(12) 0.3297(5) 0.114(3) Uani 0.5 1 d . U P . .
N31 N 0.5066(4) 0.9250(11) 0.3381(5) 0.077(3) Uani 0.5 1 d . U P . .
C32 C 0.4745(6) 0.8194(15) 0.3352(6) 0.090(3) Uani 0.5 1 d . U P . .
H32 H 0.495065 0.740041 0.337710 0.107 Uiso 0.5 1 calc R U P . .
C33 C 0.5707(6) 0.9209(15) 0.3433(7) 0.094(4) Uani 0.5 1 d . U P . .
H33A H 0.586983 0.833750 0.352692 0.140 Uiso 0.5 1 calc R U P . .
H33B H 0.596984 0.978708 0.374797 0.140 Uiso 0.5 1 calc R U P . .
H33C H 0.571481 0.947346 0.305773 0.140 Uiso 0.5 1 calc R U P . .
C34 C 0.4770(7) 1.0501(15) 0.3334(8) 0.110(5) Uani 0.5 1 d . U P . .
H34A H 0.466883 1.085800 0.294047 0.166 Uiso 0.5 1 calc R U P . .
H34B H 0.506061 1.107254 0.363526 0.166 Uiso 0.5 1 calc R U P . .
H34C H 0.438119 1.040912 0.339318 0.166 Uiso 0.5 1 calc R U P . .
C41 C 0.6161(11) 0.310(2) 0.3042(7) 0.096(6) Uani 0.3333 1 d . U P . .
H41A H 0.624224 0.318683 0.346021 0.144 Uiso 0.3333 1 calc R U P . .
H41B H 0.583130 0.245968 0.285633 0.144 Uiso 0.3333 1 calc R U P . .
H41C H 0.654818 0.283527 0.300933 0.144 Uiso 0.3333 1 calc R U P . .
C42 C 0.5830(9) 0.532(3) 0.3049(11) 0.097(5) Uani 0.3333 1 d . U P . .
H42 H 0.572813 0.603725 0.279412 0.116 Uiso 0.3333 1 calc R U P . .
C43 C 0.5822(13) 0.432(2) 0.2154(7) 0.126(9) Uani 0.3333 1 d . U P . .
H43A H 0.594877 0.351491 0.203906 0.189 Uiso 0.3333 1 calc R U P . .
H43B H 0.536820 0.445316 0.192648 0.189 Uiso 0.3333 1 calc R U P . .
H43C H 0.605419 0.502595 0.207485 0.189 Uiso 0.3333 1 calc R U P . .
O44 O 0.5802(7) 0.5603(17) 0.3442(8) 0.110(5) Uani 0.3333 1 d . U P . .

loop_
_atom_site_aniso_label
_atom_site_aniso_U_11
_atom_site_aniso_U_22
_atom_site_aniso_U_33
_atom_site_aniso_U_23
_atom_site_aniso_U_13
_atom_site_aniso_U_12
Mn1 0.0454(4) 0.0531(4) 0.0471(4) 0.0069(3) 0.0346(3) 0.0131(3)
O12 0.0604(17) 0.0520(15) 0.0510(15) 0.0003(13) 0.0372(14) -0.0055(13)
O28 0.0549(16) 0.0618(18) 0.0543(16) -0.0079(14) 0.0379(14) -0.0072(14)
O10 0.0507(17) 0.122(3) 0.0549(18) -0.0134(19) 0.0386(15) -0.0189(19)
O11 0.062(2) 0.103(3) 0.069(2) 0.0216(19) 0.0471(18) 0.0335(19)
N21 0.0556(19) 0.0572(19) 0.0441(17) 0.0060(15) 0.0355(15) 0.0151(16)
N23 0.0424(17) 0.059(2) 0.0534(19) 0.0103(15) 0.0355(15) 0.0151(15)
N9 0.0497(19) 0.059(2) 0.055(2) 0.0103(15) 0.0391(17) 0.0191(15)
N20 0.072(2) 0.059(2) 0.054(2) 0.0134(17) 0.0489(19) 0.0229(19)
C24 0.047(2) 0.062(2) 0.046(2) 0.0063(18) 0.0359(18) 0.0142(18)
C5 0.046(2) 0.060(2) 0.060(2) 0.0015(19) 0.0374(19) 0.0113(19)
C22 0.055(2) 0.062(2) 0.044(2) 0.0079(18) 0.0348(18) 0.0082(19)
C25 0.050(2) 0.062(2) 0.059(2) 0.009(2) 0.039(2) 0.0161(19)
C18 0.063(3) 0.058(2) 0.048(2) 0.0049(18) 0.039(2) 0.013(2)
C14 0.061(2) 0.052(2) 0.050(2) -0.0026(17) 0.037(2) -0.0026(18)
C7 0.049(2) 0.058(2) 0.060(2) 0.0035(18) 0.040(2) 0.0119(18)
C6 0.047(2) 0.067(3) 0.060(2) -0.004(2) 0.037(2) 0.005(2)
C13 0.055(2) 0.051(2) 0.053(2) -0.0084(18) 0.036(2) -0.0134(18)
C17 0.066(3) 0.058(2) 0.048(2) 0.0018(18) 0.039(2) 0.005(2)
C3 0.050(2) 0.058(2) 0.069(3) 0.002(2) 0.042(2) 0.0105(19)
C8 0.047(2) 0.092(4) 0.045(2) 0.002(2) 0.0288(19) 0.009(2)
C15 0.064(3) 0.060(3) 0.055(2) -0.003(2) 0.040(2) 0.004(2)
C19 0.080(3) 0.061(3) 0.057(2) 0.007(2) 0.052(2) 0.022(2)
C26 0.069(3) 0.060(3) 0.055(2) 0.004(2) 0.039(2) 0.006(2)
C30 0.053(2) 0.070(3) 0.058(2) 0.007(2) 0.037(2) 0.004(2)
C29 0.052(2) 0.060(2) 0.064(3) 0.007(2) 0.037(2) 0.011(2)
C16 0.068(3) 0.060(3) 0.051(2) 0.006(2) 0.037(2) 0.013(2)
C27 0.076(3) 0.065(3) 0.057(3) 0.006(2) 0.046(2) 0.015(2)
C4 0.064(3) 0.069(3) 0.103(4) 0.018(3) 0.062(3) 0.020(2)
C2 0.070(3) 0.064(3) 0.111(4) 0.023(3) 0.068(3) 0.019(2)
N40 0.034(5) 0.118(8) 0.029(4) 0.023(5) 0.006(4) -0.022(5)
O30 0.067(5) 0.141(9) 0.141(9) -0.022(7) 0.050(6) -0.014(5)
N31 0.043(4) 0.115(7) 0.071(6) -0.009(5) 0.021(4) -0.011(4)
C32 0.063(5) 0.112(8) 0.095(8) -0.024(7) 0.034(6) -0.018(6)
C33 0.053(6) 0.138(12) 0.099(9) 0.020(8) 0.041(6) -0.006(6)
C34 0.071(8) 0.113(8) 0.130(13) -0.058(9) 0.025(8) -0.010(7)
C41 0.112(15) 0.102(10) 0.041(7) 0.005(7) -0.002(8) -0.006(10)
C42 0.060(9) 0.142(12) 0.107(11) -0.014(10) 0.053(9) -0.035(10)
C43 0.16(2) 0.174(19) 0.026(6) -0.003(7) 0.015(8) -0.107(16)
O44 0.082(9) 0.163(14) 0.123(11) 0.007(9) 0.078(9) 0.005(9)

loop_
_atom_type_symbol
_atom_type_description
_atom_type_scat_dispersion_real
_atom_type_scat_dispersion_imag
_atom_type_scat_source
C C 0.0170 0.0092 'International Tables Vol C Tables 4.2.6.8 and 6.1.1.4'
H H 0.0000 0.0000 'International Tables Vol C Tables 4.2.6.8 and 6.1.1.4'
Mn Mn -0.5967 2.8266 'International Tables Vol C Tables 4.2.6.8 and 6.1.1.4'
N N 0.0293 0.0182 'International Tables Vol C Tables 4.2.6.8 and 6.1.1.4'
O O 0.0468 0.0326 'International Tables Vol C Tables 4.2.6.8 and 6.1.1.4'

loop_
_geom_angle_atom_site_label_1
_geom_angle_atom_site_label_2
_geom_angle_atom_site_label_3
_geom_angle
_geom_angle_site_symmetry_1
_geom_angle_site_symmetry_3
_geom_angle_publ_flag
O12 Mn1 O28 58.26(11) 2_655 2_655 ?
O12 Mn1 N9 86.18(11) 2_655 5_666 ?
O12 Mn1 N20 164.83(12) 2_655 5_666 ?
O12 Mn1 C13 29.29(13) 2_655 2_655 ?
O28 Mn1 C13 29.04(12) 2_655 2_655 ?
O10 Mn1 O12 89.17(12) . 2_655 ?
O10 Mn1 O28 147.36(11) . 2_655 ?
O10 Mn1 O11 115.04(15) . 7_566 ?
O10 Mn1 N9 97.66(15) . 5_666 ?
O10 Mn1 N20 89.42(15) . 5_666 ?
O10 Mn1 C13 118.33(13) . 2_655 ?
O11 Mn1 O12 117.47(13) 7_566 2_655 ?
O11 Mn1 O28 85.22(13) 7_566 2_655 ?
O11 Mn1 N9 138.53(15) 7_566 5_666 ?
O11 Mn1 N20 76.64(14) 7_566 5_666 ?
O11 Mn1 C13 103.57(14) 7_566 2_655 ?
N9 Mn1 O28 79.36(12) 5_666 2_655 ?
N9 Mn1 C13 80.32(13) 5_666 2_655 ?
N20 Mn1 O28 121.25(14) 5_666 2_655 ?
N20 Mn1 N9 79.04(12) 5_666 5_666 ?
N20 Mn1 C13 147.33(14) 5_666 2_655 ?
C13 O12 Mn1 93.8(2) . 2_655 ?
C13 O28 Mn1 85.2(3) . 2_655 ?
C8 O10 Mn1 128.5(3) . . ?
C8 O11 Mn1 114.3(3) . 7_566 ?
N20 N21 C24 120.0(3) . . ?
N20 N21 C22 112.0(3) . . ?
C22 N21 C24 127.2(4) . . ?
N9 N23 C24 120.1(3) . . ?
N9 N23 C25 111.9(3) . . ?
C25 N23 C24 127.6(4) . . ?
N23 N9 Mn1 127.3(2) . 5_666 ?
C7 N9 Mn1 126.8(3) . 5_666 ?
C7 N9 N23 105.2(3) . . ?
N21 N20 Mn1 127.6(2) . 5_666 ?
C19 N20 Mn1 126.7(3) . 5_666 ?
C19 N20 N21 105.2(3) . . ?
N21 C24 N23 111.6(4) . . ?
N21 C24 C24 110.4(4) . 7_666 ?
N21 C24 H24 108.3 . . ?
N23 C24 C24 110.0(4) . 7_666 ?
N23 C24 H24 108.3 . . ?
C24 C24 H24 108.3 7_666 . ?
C25 C5 C7 104.1(3) . . ?
C25 C5 C3 129.2(4) . . ?
C7 C5 C3 126.7(4) . . ?
N21 C22 H22 126.6 . . ?
N21 C22 C18 106.9(4) . . ?
C18 C22 H22 126.6 . . ?
N23 C25 C5 107.7(4) . . ?
N23 C25 H25 126.2 . . ?
C5 C25 H25 126.2 . . ?
C22 C18 C17 126.2(4) . . ?
C22 C18 C19 105.2(4) . . ?
C19 C18 C17 128.6(4) . . ?
C15 C14 C13 121.6(4) . . ?
C15 C14 C26 118.9(4) . . ?
C26 C14 C13 119.4(4) . . ?
N9 C7 C5 111.1(4) . . ?
N9 C7 H7 124.5 . . ?
C5 C7 H7 124.5 . . ?
C30 C6 C8 121.0(4) . . ?
C30 C6 C4 120.1(4) . . ?
C4 C6 C8 118.8(4) . . ?
O12 C13 Mn1 56.9(2) . 2_655 ?
O12 C13 C14 117.8(4) . . ?
O28 C13 Mn1 65.7(2) . 2_655 ?
O28 C13 O12 122.5(4) . . ?
O28 C13 C14 119.7(4) . . ?
C14 C13 Mn1 171.8(3) . 2_655 ?
C16 C17 C18 121.5(4) . . ?
C27 C17 C18 119.7(4) . . ?
C27 C17 C16 118.8(4) . . ?
C29 C3 C5 122.3(4) . . ?
C29 C3 C2 118.2(4) . . ?
C2 C3 C5 119.5(4) . . ?
O10 C8 O11 122.2(4) . . ?
O10 C8 C6 120.5(5) . . ?
O11 C8 C6 117.3(4) . . ?
C14 C15 H15 119.4 . . ?
C14 C15 C16 121.2(4) . . ?
C16 C15 H15 119.4 . . ?
N20 C19 C18 110.8(4) . . ?
N20 C19 H19 124.6 . . ?
C18 C19 H19 124.6 . . ?
C14 C26 H26 120.0 . . ?
C27 C26 C14 120.0(5) . . ?
C27 C26 H26 120.0 . . ?
C6 C30 H30 120.3 . . ?
C6 C30 C29 119.5(4) . . ?
C29 C30 H30 120.3 . . ?
C3 C29 C30 121.4(4) . . ?
C3 C29 H29 119.3 . . ?
C30 C29 H29 119.3 . . ?
C17 C16 H16 120.1 . . ?
C15 C16 C17 119.9(4) . . ?
C15 C16 H16 120.1 . . ?
C17 C27 H27 119.4 . . ?
C26 C27 C17 121.1(4) . . ?
C26 C27 H27 119.4 . . ?
C6 C4 H4 119.8 . . ?
C6 C4 C2 120.4(5) . . ?
C2 C4 H4 119.8 . . ?
C3 C2 H2 119.8 . . ?
C4 C2 C3 120.3(5) . . ?
C4 C2 H2 119.8 . . ?
C42 N40 C41 120.3(16) . . ?
C43 N40 C41 116.2(18) . . ?
C43 N40 C42 123(2) . . ?
C32 N31 C33 121.3(12) . . ?
C32 N31 C34 120.7(11) . . ?
C33 N31 C34 118.0(11) . . ?
O30 C32 N31 123.7(16) . . ?
O30 C32 H32 118.2 . . ?
N31 C32 H32 118.2 . . ?
N31 C33 H33A 109.5 . . ?
N31 C33 H33B 109.5 . . ?
N31 C33 H33C 109.5 . . ?
H33A C33 H33B 109.5 . . ?
H33A C33 H33C 109.5 . . ?
H33B C33 H33C 109.5 . . ?
N31 C34 H34A 109.5 . . ?
N31 C34 H34B 109.5 . . ?
N31 C34 H34C 109.5 . . ?
H34A C34 H34B 109.5 . . ?
H34A C34 H34C 109.5 . . ?
H34B C34 H34C 109.5 . . ?
N40 C41 H41A 109.5 . . ?
N40 C41 H41B 109.5 . . ?
N40 C41 H41C 109.5 . . ?
H41A C41 H41B 109.5 . . ?
H41A C41 H41C 109.5 . . ?
H41B C41 H41C 109.5 . . ?
N40 C42 H42 107.6 . . ?
O44 C42 N40 145(3) . . ?
O44 C42 H42 107.6 . . ?
N40 C43 H43A 109.5 . . ?
N40 C43 H43B 109.5 . . ?
N40 C43 H43C 109.5 . . ?
H43A C43 H43B 109.5 . . ?
H43A C43 H43C 109.5 . . ?
H43B C43 H43C 109.5 . . ?

loop_
_geom_bond_atom_site_label_1
_geom_bond_atom_site_label_2
_geom_bond_distance
_geom_bond_site_symmetry_2
_geom_bond_publ_flag
Mn1 O12 2.176(3) 2_655 ?
Mn1 O28 2.370(3) 2_655 ?
Mn1 O10 2.097(4) . ?
Mn1 O11 2.114(3) 7_566 ?
Mn1 N9 2.294(3) 5_666 ?
Mn1 N20 2.281(3) 5_666 ?
Mn1 C13 2.591(4) 2_655 ?
O12 C13 1.270(5) . ?
O28 C13 1.262(5) . ?
O10 C8 1.259(6) . ?
O11 C8 1.259(6) . ?
N21 N20 1.355(5) . ?
N21 C24 1.434(5) . ?
N21 C22 1.364(5) . ?
N23 N9 1.351(5) . ?
N23 C24 1.453(5) . ?
N23 C25 1.353(5) . ?
N9 C7 1.333(5) . ?
N20 C19 1.340(5) . ?
C24 C24 1.529(9) 7_666 ?
C24 H24 1.0000 . ?
C5 C25 1.373(6) . ?
C5 C7 1.425(6) . ?
C5 C3 1.464(5) . ?
C22 H22 0.9500 . ?
C22 C18 1.373(6) . ?
C25 H25 0.9500 . ?
C18 C17 1.474(5) . ?
C18 C19 1.417(6) . ?
C14 C13 1.496(6) . ?
C14 C15 1.384(7) . ?
C14 C26 1.388(6) . ?
C7 H7 0.9500 . ?
C6 C8 1.493(6) . ?
C6 C30 1.377(7) . ?
C6 C4 1.379(7) . ?
C17 C16 1.390(6) . ?
C17 C27 1.389(7) . ?
C3 C29 1.385(6) . ?
C3 C2 1.398(7) . ?
C15 H15 0.9500 . ?
C15 C16 1.386(6) . ?
C19 H19 0.9500 . ?
C26 H26 0.9500 . ?
C26 C27 1.382(6) . ?
C30 H30 0.9500 . ?
C30 C29 1.393(6) . ?
C29 H29 0.9500 . ?
C16 H16 0.9500 . ?
C27 H27 0.9500 . ?
C4 H4 0.9500 . ?
C4 C2 1.391(6) . ?
C2 H2 0.9500 . ?
N40 C41 1.43(2) . ?
N40 C42 1.40(3) . ?
N40 C43 1.386(18) . ?
O30 C32 1.166(15) . ?
N31 C32 1.321(17) . ?
N31 C33 1.445(14) . ?
N31 C34 1.463(18) . ?
C32 H32 0.9500 . ?
C33 H33A 0.9800 . ?
C33 H33B 0.9800 . ?
C33 H33C 0.9800 . ?
C34 H34A 0.9800 . ?
C34 H34B 0.9800 . ?
C34 H34C 0.9800 . ?
C41 H41A 0.9800 . ?
C41 H41B 0.9800 . ?
C41 H41C 0.9800 . ?
C42 H42 0.9500 . ?
C42 O44 1.05(3) . ?
C43 H43A 0.9800 . ?
C43 H43B 0.9800 . ?
C43 H43C 0.9800 . ?

loop_
_geom_torsion_atom_site_label_1
_geom_torsion_atom_site_label_2
_geom_torsion_atom_site_label_3
_geom_torsion_atom_site_label_4
_geom_torsion
_geom_torsion_site_symmetry_1
_geom_torsion_site_symmetry_2
_geom_torsion_site_symmetry_3
_geom_torsion_site_symmetry_4
_geom_torsion_publ_flag
Mn1 O12 C13 O28 5.4(4) 2_655 . . . ?
Mn1 O12 C13 C14 -172.6(3) 2_655 . . . ?
Mn1 O28 C13 O12 -5.0(4) 2_655 . . . ?
Mn1 O28 C13 C14 173.0(4) 2_655 . . . ?
Mn1 O10 C8 O11 90.8(5) . . . . ?
Mn1 O10 C8 C6 -88.1(5) . . . . ?
Mn1 O11 C8 O10 -7.4(6) 7_566 . . . ?
Mn1 O11 C8 C6 171.5(3) 7_566 . . . ?
Mn1 N9 C7 C5 -170.6(3) 5_666 . . . ?
Mn1 N20 C19 C18 172.0(3) 5_666 . . . ?
N21 N20 C19 C18 -0.2(6) . . . . ?
N21 C22 C18 C17 177.8(5) . . . . ?
N21 C22 C18 C19 -0.8(5) . . . . ?
N23 N9 C7 C5 0.1(5) . . . . ?
N9 N23 C24 N21 62.4(5) . . . . ?
N9 N23 C24 C24 -60.4(6) . . . 7_666 ?
N9 N23 C25 C5 -1.5(5) . . . . ?
N20 N21 C24 N23 -63.7(5) . . . . ?
N20 N21 C24 C24 58.9(6) . . . 7_666 ?
N20 N21 C22 C18 0.8(5) . . . . ?
C24 N21 N20 Mn1 17.4(6) . . . 5_666 ?
C24 N21 N20 C19 -170.5(4) . . . . ?
C24 N21 C22 C18 170.0(4) . . . . ?
C24 N23 N9 Mn1 -15.0(6) . . . 5_666 ?
C24 N23 N9 C7 174.3(4) . . . . ?
C24 N23 C25 C5 -174.4(4) . . . . ?
C5 C3 C29 C30 -177.4(5) . . . . ?
C5 C3 C2 C4 178.6(5) . . . . ?
C22 N21 N20 Mn1 -172.4(3) . . . 5_666 ?
C22 N21 N20 C19 -0.3(5) . . . . ?
C22 N21 C24 N23 127.8(4) . . . . ?
C22 N21 C24 C24 -109.6(5) . . . 7_666 ?
C22 C18 C17 C16 147.4(5) . . . . ?
C22 C18 C17 C27 -32.1(8) . . . . ?
C22 C18 C19 N20 0.6(6) . . . . ?
C25 N23 N9 Mn1 171.5(3) . . . 5_666 ?
C25 N23 N9 C7 0.8(5) . . . . ?
C25 N23 C24 N21 -125.3(5) . . . . ?
C25 N23 C24 C24 111.9(6) . . . 7_666 ?
C25 C5 C7 N9 -1.0(6) . . . . ?
C25 C5 C3 C29 -172.7(5) . . . . ?
C25 C5 C3 C2 9.2(8) . . . . ?
C18 C17 C16 C15 -179.5(5) . . . . ?
C18 C17 C27 C26 179.1(5) . . . . ?
C14 C15 C16 C17 0.4(8) . . . . ?
C14 C26 C27 C17 0.5(8) . . . . ?
C7 C5 C25 N23 1.4(5) . . . . ?
C7 C5 C3 C29 9.4(8) . . . . ?
C7 C5 C3 C2 -168.7(5) . . . . ?
C6 C30 C29 C3 -2.1(8) . . . . ?
C6 C4 C2 C3 -0.4(10) . . . . ?
C13 C14 C15 C16 180.0(4) . . . . ?
C13 C14 C26 C27 179.6(4) . . . . ?
C17 C18 C19 N20 -178.0(5) . . . . ?
C3 C5 C25 N23 -176.8(5) . . . . ?
C3 C5 C7 N9 177.3(4) . . . . ?
C8 C6 C30 C29 179.2(5) . . . . ?
C8 C6 C4 C2 -178.1(6) . . . . ?
C15 C14 C13 O12 -173.7(4) . . . . ?
C15 C14 C13 O28 8.2(6) . . . . ?
C15 C14 C26 C27 -0.2(7) . . . . ?
C19 C18 C17 C16 -34.3(8) . . . . ?
C19 C18 C17 C27 146.2(5) . . . . ?
C26 C14 C13 O12 6.5(6) . . . . ?
C26 C14 C13 O28 -171.6(4) . . . . ?
C26 C14 C15 C16 -0.2(7) . . . . ?
C30 C6 C8 O10 -22.3(7) . . . . ?
C30 C6 C8 O11 158.8(5) . . . . ?
C30 C6 C4 C2 -0.9(9) . . . . ?
C29 C3 C2 C4 0.4(9) . . . . ?
C16 C17 C27 C26 -0.4(8) . . . . ?
C27 C17 C16 C15 0.0(7) . . . . ?
C4 C6 C8 O10 154.8(5) . . . . ?
C4 C6 C8 O11 -24.1(7) . . . . ?
C4 C6 C30 C29 2.1(8) . . . . ?
C2 C3 C29 C30 0.8(8) . . . . ?
C33 N31 C32 O30 -178.2(14) . . . . ?
C34 N31 C32 O30 -1(2) . . . . ?
C41 N40 C42 O44 -4(4) . . . . ?
C43 N40 C42 O44 168(3) . . . . ?
